data_2102939
loop_
_publ_author_name
'Billing, David G.'
'Lemmerer, Andreas'

_publ_section_title
;
 Synthesis, characterization and phase transitions in the
 inorganic--organic layered perovskite-type hybrids
 [(C~<i>n~</i>H~2<i>n~+1</i>NH~3~)~2~PbI~4~], <i>n</i> = 4, 5 and 6
;
_journal_issue 5
_journal_name_full 'Acta Crystallographica Section B'
_journal_page_first 735
_journal_page_last 747
_journal_paper_doi 10.1107/S0108768107031758
_journal_volume 63
_journal_year 2007
_chemical_formula_moiety '2(C5 H14 N), I4 Pb'
_chemical_formula_sum 'C10 H28 I4 N2 Pb'
_chemical_formula_weight 891.13
_chemical_name_systematic
;
 bis(pentylammonium)tetraiodoplumbate(II)
;
_space_group_IT_number 14
_symmetry_cell_setting monoclinic
_symmetry_space_group_name_Hall '-P 2yab'
_symmetry_space_group_name_H-M 'P 1 21/a 1'
_atom_sites_solution_hydrogens geom
_atom_sites_solution_primary direct
_atom_sites_solution_secondary difmap
_audit_conform_dict_name cif_core.dic
_audit_conform_dict_version 2.3
_audit_creation_method 'WinGX routine CIF_UPDATE'
_cell_angle_alpha 90
_cell_angle_beta 100.881(4)
_cell_angle_gamma 90
_cell_formula_units_Z 2
_cell_length_a 8.4716(18)
_cell_length_b 9.007(2)
_cell_length_c 14.784(3)
_cell_measurement_reflns_used 843
_cell_measurement_temperature 173(2)
_cell_measurement_theta_max 28.253
_cell_measurement_theta_min 3.433
_cell_volume 1107.8(4)
_computing_cell_refinement 'SAINT-Plus (Bruker, 2004)'
_computing_data_collection 'APEX2 (Bruker, 2005)'
_computing_data_reduction 'SAINT-Plus and XPREP (Bruker 2004)'
_computing_molecular_graphics
;
Ortep-3 for Windows (Farrugia, 1997) and DIAMOND (Brandenburg, 1999)
;
_computing_publication_material
;
WinGX publication routines (Farrugia, 1999) and PLATON (Spek, 2003)
;
_computing_structure_refinement 'SHELXL-97 (Sheldrick, 1997b)'
_computing_structure_solution 'SHELXS-97 (Sheldrick, 1997a)'
_diffrn_ambient_temperature 173(2)
_diffrn_measured_fraction_theta_full 0.988
_diffrn_measured_fraction_theta_max 0.988
_diffrn_measurement_device_type 'Bruker APEX II CCD area detector'
_diffrn_measurement_method '\w scans'
_diffrn_radiation_monochromator graphite
_diffrn_radiation_source 'fine-focus sealed tube'
_diffrn_radiation_type MoK\a
_diffrn_radiation_wavelength 0.71073
_diffrn_reflns_av_R_equivalents 0.0802
_diffrn_reflns_limit_h_max 11
_diffrn_reflns_limit_h_min -11
_diffrn_reflns_limit_k_max 11
_diffrn_reflns_limit_k_min -11
_diffrn_reflns_limit_l_max 19
_diffrn_reflns_limit_l_min -13
_diffrn_reflns_number 7043
_diffrn_reflns_theta_full 28
_diffrn_reflns_theta_max 28
_diffrn_reflns_theta_min 2.66
_diffrn_standards_number 0
_exptl_absorpt_coefficient_mu 13.177
_exptl_absorpt_correction_T_max 0.2411
_exptl_absorpt_correction_T_min 0.0345
_exptl_absorpt_correction_type integration
_exptl_absorpt_process_details 'Bruker XPREP (Bruker, 2004)'
_exptl_crystal_colour yellow
_exptl_crystal_density_diffrn 2.671
_exptl_crystal_density_method 'not measured'
_exptl_crystal_description rectangular
_exptl_crystal_F_000 792
_exptl_crystal_size_max 0.58
_exptl_crystal_size_mid 0.32
_exptl_crystal_size_min 0.11
_refine_diff_density_max 1.495
_refine_diff_density_min -2.674
_refine_ls_extinction_method none
_refine_ls_goodness_of_fit_ref 1.15
_refine_ls_hydrogen_treatment constr
_refine_ls_matrix_type full
_refine_ls_number_parameters 79
_refine_ls_number_reflns 2649
_refine_ls_number_restraints 0
_refine_ls_restrained_S_all 1.15
_refine_ls_R_factor_all 0.044
_refine_ls_R_factor_gt 0.0376
_refine_ls_shift/su_max 0.001
_refine_ls_shift/su_mean 0
_refine_ls_structure_factor_coef Fsqd
_refine_ls_weighting_details 'calc w=1/[\s^2^(Fo^2^)+(0.0375P)^2^+8.7673P] where P=(Fo^2^+2Fc^2^)/3'
_refine_ls_weighting_scheme calc
_refine_ls_wR_factor_gt 0.1025
_refine_ls_wR_factor_ref 0.1051
_reflns_number_gt 2334
_reflns_number_total 2649
_reflns_threshold_expression >2sigma(I)
_cod_data_source_file bs5044.cif
_cod_data_source_block 2a
_cod_depositor_comments
;
The following automatic conversions were performed:
'_symmetry_cell_setting' value 'Monoclinic' changed to 'monoclinic'
according to '/home/saulius/struct/CIF-dictionaries/cif_core.dic'
dictionary named 'cif_core.dic' version 2.4.1 from 2010-06-29.

Automatic conversion script
Id: cif_fix_enum 1527 2010-12-29 10:47:43Z saulius 

The following automatic conversions were performed:

'_symmetry_cell_setting' value 'Monoclinic' changed to 'monoclinic'
according to /home/saulius/struct/CIF-dictionaries/cif_core.dic
dictionary named 'cif_core.dic' version 2.4.1 from 2010-06-29.

Automatic conversion script
Id: cif_fix_values 1715 2011-07-08 13:25:40Z adriana 
;
_cod_original_sg_symbol_H-M P2(1)/a
_cod_database_code 2102939

loop_
_symmetry_equiv_pos_as_xyz
'x, y, z'
'-x+1/2, y+1/2, -z'
'-x, -y, -z'
'x-1/2, -y-1/2, z'

loop_
_atom_site_type_symbol
_atom_site_label
_atom_site_fract_x
_atom_site_fract_y
_atom_site_fract_z
_atom_site_U_iso_or_equiv
_atom_site_adp_type
_atom_site_calc_flag
_atom_site_refinement_flags
_atom_site_occupancy
C C1 0.9329(13) 0.5152(11) 0.7377(8) 0.037(2) Uani d . 1
H H1D 1.0511 0.5252 0.7453 0.045 Uiso calc R 1
H H1E 0.8834 0.5938 0.6947 0.045 Uiso calc R 1
C C2 0.8840(14) 0.3669(12) 0.6962(7) 0.041(2) Uani d . 1
H H2A 0.7683 0.3504 0.6957 0.05 Uiso calc R 1
H H2B 0.9454 0.2879 0.734 0.05 Uiso calc R 1
C C3 0.9160(17) 0.3578(13) 0.5954(9) 0.053(3) Uani d . 1
H H3A 0.8443 0.4293 0.5567 0.063 Uiso calc R 1
H H3B 1.0282 0.3889 0.5957 0.063 Uiso calc R 1
C C4 0.8908(18) 0.2087(14) 0.5526(8) 0.052(3) Uani d . 1
H H4A 0.7806 0.1744 0.555 0.063 Uiso calc R 1
H H4B 0.9674 0.1378 0.5885 0.063 Uiso calc R 1
C C5 0.9136(16) 0.2087(17) 0.4539(8) 0.057(3) Uani d . 1
H H5A 0.8956 0.1084 0.4284 0.086 Uiso calc R 1
H H5B 1.0233 0.2404 0.4513 0.086 Uiso calc R 1
H H5C 0.8366 0.2773 0.4178 0.086 Uiso calc R 1
N N1 0.8865(11) 0.5381(9) 0.8266(6) 0.0353(17) Uani d . 1
H H1A 0.9175 0.6304 0.848 0.053 Uiso calc R 1
H H1B 0.935 0.4687 0.8673 0.053 Uiso calc R 1
H H1C 0.7779 0.5296 0.8202 0.053 Uiso calc R 1
I I1 0.95279(8) 0.92483(6) 0.78682(4) 0.03160(16) Uani d . 1
I I2 0.68969(6) 1.20798(6) 0.95764(4) 0.02885(15) Uani d . 1
Pb Pb1 1 1 1 0.01954(12) Uani d S 1

loop_
_atom_site_aniso_label
_atom_site_aniso_U_11
_atom_site_aniso_U_22
_atom_site_aniso_U_33
_atom_site_aniso_U_12
_atom_site_aniso_U_13
_atom_site_aniso_U_23
C1 0.040(5) 0.032(5) 0.042(5) 0.000(4) 0.014(5) -0.001(4)
C2 0.043(5) 0.034(5) 0.046(6) 0.007(4) 0.006(5) -0.012(5)
C3 0.060(7) 0.040(6) 0.061(7) 0.001(5) 0.020(6) -0.001(6)
C4 0.068(8) 0.048(6) 0.040(6) -0.010(6) 0.009(6) -0.007(5)
C5 0.056(7) 0.077(9) 0.039(6) -0.003(7) 0.011(5) -0.018(6)
N1 0.043(5) 0.029(4) 0.032(4) 0.005(3) 0.003(4) -0.006(3)
I1 0.0394(3) 0.0272(3) 0.0276(3) -0.0040(2) 0.0048(2) -0.0025(2)
I2 0.0226(3) 0.0234(3) 0.0406(3) 0.00983(19) 0.0060(2) 0.0005(2)
Pb1 0.01671(19) 0.01495(18) 0.0271(2) 0.00023(13) 0.00451(15) -0.00109(15)

loop_
_atom_type_symbol
_atom_type_description
_atom_type_scat_dispersion_real
_atom_type_scat_dispersion_imag
_atom_type_scat_source
C C 0.0033 0.0016 'International Tables Vol C Tables 4.2.6.8 and 6.1.1.4'
H H 0 0 'International Tables Vol C Tables 4.2.6.8 and 6.1.1.4'
N N 0.0061 0.0033 'International Tables Vol C Tables 4.2.6.8 and 6.1.1.4'
I I -0.4742 1.8119 'International Tables Vol C Tables 4.2.6.8 and 6.1.1.4'
Pb Pb -3.3944 10.1111 'International Tables Vol C Tables 4.2.6.8 and 6.1.1.4'

loop_
_exptl_crystal_face_index_h
_exptl_crystal_face_index_k
_exptl_crystal_face_index_l
_exptl_crystal_face_perp_dist
-1 0 0 0.055
1 0 0 0.055
0 0 1 0.27
0 0 -1 0.27
0 -1 0 0.13
0 1 0 0.13

loop_
_geom_angle_atom_site_label_1
_geom_angle_atom_site_label_2
_geom_angle_atom_site_label_3
_geom_angle_site_symmetry_1
_geom_angle_site_symmetry_3
_geom_angle
N1 C1 C2 . . 113.3(9)
N1 C1 H1D . . 108.9
C2 C1 H1D . . 108.9
N1 C1 H1E . . 108.9
C2 C1 H1E . . 108.9
H1D C1 H1E . . 107.7
C1 C2 C3 . . 110.7(9)
C1 C2 H2A . . 109.5
C3 C2 H2A . . 109.5
C1 C2 H2B . . 109.5
C3 C2 H2B . . 109.5
H2A C2 H2B . . 108.1
C4 C3 C2 . . 114.6(10)
C4 C3 H3A . . 108.6
C2 C3 H3A . . 108.6
C4 C3 H3B . . 108.6
C2 C3 H3B . . 108.6
H3A C3 H3B . . 107.6
C3 C4 C5 . . 112.2(11)
C3 C4 H4A . . 109.2
C5 C4 H4A . . 109.2
C3 C4 H4B . . 109.2
C5 C4 H4B . . 109.2
H4A C4 H4B . . 107.9
C4 C5 H5A . . 109.5
C4 C5 H5B . . 109.5
H5A C5 H5B . . 109.5
C4 C5 H5C . . 109.5
H5A C5 H5C . . 109.5
H5B C5 H5C . . 109.5
C1 N1 H1A . . 109.5
C1 N1 H1B . . 109.5
H1A N1 H1B . . 109.5
C1 N1 H1C . . 109.5
H1A N1 H1C . . 109.5
H1B N1 H1C . . 109.5
Pb1 I2 Pb1 . 2_657 150.22(2)
I1 Pb1 I1 . 3_777 180
I1 Pb1 I2 . . 89.177(16)
I1 Pb1 I2 3_777 . 90.823(16)
I1 Pb1 I2 . 3_777 90.823(16)
I1 Pb1 I2 3_777 3_777 89.177(16)
I2 Pb1 I2 . 3_777 180
I1 Pb1 I2 . 4_685 87.415(17)
I1 Pb1 I2 3_777 4_685 92.585(17)
I2 Pb1 I2 . 4_685 84.535(17)
I2 Pb1 I2 3_777 4_685 95.465(17)
I1 Pb1 I2 . 2_647 92.585(17)
I1 Pb1 I2 3_777 2_647 87.415(17)
I2 Pb1 I2 . 2_647 95.465(17)
I2 Pb1 I2 3_777 2_647 84.535(17)
I2 Pb1 I2 4_685 2_647 180

loop_
_geom_bond_atom_site_label_1
_geom_bond_atom_site_label_2
_geom_bond_site_symmetry_2
_geom_bond_distance
C1 N1 . 1.457(13)
C1 C2 . 1.496(14)
C1 H1D . 0.99
C1 H1E . 0.99
C2 C3 . 1.565(16)
C2 H2A . 0.99
C2 H2B . 0.99
C3 C4 . 1.483(16)
C3 H3A . 0.99
C3 H3B . 0.99
C4 C5 . 1.508(15)
C4 H4A . 0.99
C4 H4B . 0.99
C5 H5A . 0.98
C5 H5B . 0.98
C5 H5C . 0.98
N1 H1A . 0.91
N1 H1B . 0.91
N1 H1C . 0.91
I1 Pb1 . 3.1743(9)
I2 Pb1 . 3.1923(7)
I2 Pb1 2_657 3.2052(7)
Pb1 I1 3_777 3.1743(9)
Pb1 I2 3_777 3.1923(7)
Pb1 I2 4_685 3.2052(7)
Pb1 I2 2_647 3.2052(7)

loop_
_geom_hbond_atom_site_label_D
_geom_hbond_atom_site_label_H
_geom_hbond_atom_site_label_A
_geom_hbond_site_symmetry_A
_geom_hbond_distance_DH
_geom_hbond_distance_HA
_geom_hbond_distance_DA
_geom_hbond_angle_DHA
N1 H1A I1 . 0.91 2.84 3.594(9) 142
N1 H1B I2 4_675 0.91 2.81 3.658(9) 156
N1 H1C I1 4_575 0.91 2.74 3.625(9) 166

loop_
_geom_torsion_atom_site_label_1
_geom_torsion_atom_site_label_2
_geom_torsion_atom_site_label_3
_geom_torsion_atom_site_label_4
_geom_torsion_site_symmetry_1
_geom_torsion_site_symmetry_4
_geom_torsion
N1 C1 C2 C3 . . 172.2(10)
C1 C2 C3 C4 . . 172.6(11)
C2 C3 C4 C5 . . 176.6(11)
Pb1 I2 Pb1 I1 2_657 . -145.17(4)
Pb1 I2 Pb1 I1 2_657 3_777 34.83(4)
Pb1 I2 Pb1 I2 2_657 4_685 -57.69(5)
Pb1 I2 Pb1 I2 2_657 2_647 122.31(5)
